data_2214407
loop_
_publ_author_name
'Guo-Bing, Yan'
'Liang-Gui, Wang'
'Chun-Niu, Zhang'

_publ_section_title 2-Fluoro-<i>N</i>-[(<i>E</i>)-1-(6-methoxy-2-naphthyl)methylidene]-5-(trifluoromethyl)aniline
_journal_coeditor_code WK2054
_journal_issue 7
_journal_name_full 'Acta Crystallographica Section E'
_journal_page_first o3201
_journal_page_last o3201
_journal_paper_doi 10.1107/S1600536807028486
_journal_volume 63
_journal_year 2007
_chemical_formula_iupac 'C19 H13 F4 N O'
_chemical_formula_moiety 'C19 H13 F4 N O'
_chemical_formula_sum 'C19 H13 F4 N O'
_chemical_formula_weight 347.30
_chemical_name_systematic 2-Fluoro-N-[(E)-1-(6-methoxy-2-naphthyl)methylidene]-5-(trifluoromethyl)aniline
_space_group_IT_number 14
_symmetry_cell_setting monoclinic
_symmetry_space_group_name_Hall '-P 2ybc'
_symmetry_space_group_name_H-M 'P 1 21/c 1'
_atom_sites_solution_hydrogens geom
_atom_sites_solution_primary direct
_atom_sites_solution_secondary difmap
_audit_creation_method SHELXL97
_cell_angle_alpha 90.00
_cell_angle_beta 106.127(11)
_cell_angle_gamma 90.00
_cell_formula_units_Z 4
_cell_length_a 14.815(9)
_cell_length_b 6.192(4)
_cell_length_c 17.989(11)
_cell_measurement_reflns_used 2493
_cell_measurement_temperature 298(2)
_cell_measurement_theta_max 24.48
_cell_measurement_theta_min 2.35
_cell_volume 1585.3(17)
_computing_cell_refinement 'SAINT (Bruker, 1999)'
_computing_data_collection 'SMART (Bruker,1998)'
_computing_data_reduction SAINT
_computing_molecular_graphics 'SHELXTL (Bruker, 1998)'
_computing_publication_material SHELXTL
_computing_structure_refinement 'SHELXL97 (Sheldrick, 1997)'
_computing_structure_solution 'SHELXS97 (Sheldrick, 1997)'
_diffrn_ambient_temperature 298(2)
_diffrn_measured_fraction_theta_full 0.995
_diffrn_measured_fraction_theta_max 0.995
_diffrn_measurement_device_type 'Bruker APEX area-detector'
_diffrn_measurement_method '\f and \w'
_diffrn_radiation_monochromator graphite
_diffrn_radiation_source 'fine-focus sealed tube'
_diffrn_radiation_type MoK\a
_diffrn_radiation_wavelength 0.71073
_diffrn_reflns_av_R_equivalents 0.0211
_diffrn_reflns_av_sigmaI/netI 0.0257
_diffrn_reflns_limit_h_max 16
_diffrn_reflns_limit_h_min -17
_diffrn_reflns_limit_k_max 6
_diffrn_reflns_limit_k_min -7
_diffrn_reflns_limit_l_max 21
_diffrn_reflns_limit_l_min -19
_diffrn_reflns_number 7985
_diffrn_reflns_theta_full 25.20
_diffrn_reflns_theta_max 25.20
_diffrn_reflns_theta_min 2.36
_diffrn_standards_interval_count 0
_diffrn_standards_interval_time 0
_diffrn_standards_number 0
_exptl_absorpt_coefficient_mu 0.122
_exptl_absorpt_correction_T_max 0.9771
_exptl_absorpt_correction_T_min 0.9550
_exptl_absorpt_correction_type multi-scan
_exptl_absorpt_process_details '(SADABS; Sheldrick, 1996)'
_exptl_crystal_colour colourless
_exptl_crystal_density_diffrn 1.455
_exptl_crystal_density_method 'not measured'
_exptl_crystal_description block
_exptl_crystal_F_000 712
_exptl_crystal_size_max 0.38
_exptl_crystal_size_mid 0.31
_exptl_crystal_size_min 0.19
_refine_diff_density_max 0.639
_refine_diff_density_min -0.457
_refine_ls_extinction_method none
_refine_ls_goodness_of_fit_ref 1.148
_refine_ls_hydrogen_treatment constr
_refine_ls_matrix_type full
_refine_ls_number_parameters 240
_refine_ls_number_reflns 2841
_refine_ls_number_restraints 138
_refine_ls_restrained_S_all 1.157
_refine_ls_R_factor_all 0.1055
_refine_ls_R_factor_gt 0.0961
_refine_ls_shift/su_max 0.001
_refine_ls_shift/su_mean 0.000
_refine_ls_structure_factor_coef Fsqd
_refine_ls_weighting_details 'calc w = 1/[\s^2^(Fo^2^)+(0.0567P)^2^+2.7345P] where P=(Fo^2^+2Fc^2^)/3'
_refine_ls_weighting_scheme calc
_refine_ls_wR_factor_gt 0.2003
_refine_ls_wR_factor_ref 0.2062
_reflns_number_gt 2522
_reflns_number_total 2841
_reflns_threshold_expression I>2\s(I)
_cod_data_source_file wk2054.cif
_cod_data_source_block I
_cod_original_sg_symbol_H-M 'P 21/c'
_cod_database_code 2214407
_cod_database_fobs_code 2214407

loop_
_symmetry_equiv_pos_as_xyz
'x, y, z'
'-x, y+1/2, -z+1/2'
'-x, -y, -z'
'x, -y-1/2, z-1/2'

loop_
_atom_site_type_symbol
_atom_site_label
_atom_site_fract_x
_atom_site_fract_y
_atom_site_fract_z
_atom_site_U_iso_or_equiv
_atom_site_adp_type
_atom_site_calc_flag
_atom_site_refinement_flags
_atom_site_occupancy
_atom_site_disorder_assembly
_atom_site_disorder_group
C C1 0.9123(9) 0.7965(18) 0.0535(5) 0.0750(14) Uani d PDU 0.391(4) A 1
F F1 0.9885(6) 0.6777(17) 0.0554(7) 0.117(2) Uani d PDU 0.391(4) A 1
F F2 0.9043(6) 0.9304(19) -0.0065(5) 0.1122(19) Uani d PDU 0.391(4) A 1
F F3 0.9411(9) 0.9277(17) 0.1148(6) 0.119(2) Uani d PDU 0.391(4) A 1
C C1' 0.9213(6) 0.7832(10) 0.0569(3) 0.0750(14) Uani d PDU 0.609(4) A 2
F F1' 0.9923(4) 0.7061(11) 0.1142(4) 0.117(2) Uani d PDU 0.609(4) A 2
F F2' 0.9500(4) 0.7608(12) -0.0071(3) 0.1122(19) Uani d PDU 0.609(4) A 2
F F3' 0.9197(6) 0.9953(10) 0.0713(5) 0.119(2) Uani d PDU 0.609(4) A 2
F F4 0.58472(16) 0.3569(4) 0.03359(14) 0.0622(7) Uani d . 1 . .
O O1 0.1144(2) 1.0983(5) 0.24659(18) 0.0684(9) Uani d . 1 A .
N N1 0.6066(2) 0.7862(5) 0.09222(17) 0.0468(8) Uani d . 1 A .
C C2 0.8304(3) 0.6720(6) 0.0503(2) 0.0505(10) Uani d . 1 . .
C C3 0.7613(3) 0.7712(6) 0.0756(2) 0.0489(9) Uani d . 1 A .
H H3 0.7713 0.9101 0.0959 0.059 Uiso calc R 1 . .
C C4 0.6768(2) 0.6681(6) 0.07158(19) 0.0414(8) Uani d . 1 . .
C C5 0.6658(3) 0.4624(6) 0.0399(2) 0.0448(9) Uani d . 1 A .
C C6 0.7326(3) 0.3628(6) 0.0121(2) 0.0530(10) Uani d . 1 . .
H H6 0.7217 0.2265 -0.0103 0.064 Uiso calc R 1 A .
C C7 0.8160(3) 0.4681(7) 0.0181(2) 0.0563(11) Uani d . 1 A .
H H7 0.8625 0.4022 0.0004 0.068 Uiso calc R 1 . .
C C8 0.5562(3) 0.6978(6) 0.1298(2) 0.0457(9) Uani d . 1 . .
H H8 0.5699 0.5575 0.1478 0.055 Uiso calc R 1 A .
C C9 0.4770(2) 0.8105(6) 0.14573(19) 0.0426(8) Uani d . 1 A .
C C10 0.4475(3) 1.0150(6) 0.1130(2) 0.0451(9) Uani d . 1 . .
H H10 0.4803 1.0817 0.0821 0.054 Uiso calc R 1 A .
C C11 0.3723(3) 1.1148(6) 0.1261(2) 0.0462(9) Uani d . 1 A .
H H11 0.3541 1.2493 0.1041 0.055 Uiso calc R 1 . .
C C12 0.3205(2) 1.0184(6) 0.17287(19) 0.0434(9) Uani d . 1 . .
C C13 0.2404(3) 1.1187(7) 0.1858(2) 0.0499(9) Uani d . 1 A .
H H13 0.2203 1.2517 0.1632 0.060 Uiso calc R 1 . .
C C14 0.1926(3) 1.0203(7) 0.2314(2) 0.0532(10) Uani d . 1 . .
C C15 0.2244(3) 0.8213(7) 0.2667(2) 0.0573(11) Uani d . 1 A .
H H15 0.1922 0.7574 0.2987 0.069 Uiso calc R 1 . .
C C16 0.3005(3) 0.7208(7) 0.2554(2) 0.0536(10) Uani d . 1 . .
H H16 0.3199 0.5892 0.2794 0.064 Uiso calc R 1 A .
C C17 0.3506(3) 0.8145(6) 0.20723(19) 0.0429(8) Uani d . 1 A .
C C18 0.4291(3) 0.7146(6) 0.1921(2) 0.0454(9) Uani d . 1 . .
H H18 0.4488 0.5806 0.2140 0.054 Uiso calc R 1 A .
C C19 0.0753(3) 1.2934(8) 0.2097(3) 0.0781(14) Uani d . 1 . .
H H19A 0.1204 1.4078 0.2250 0.117 Uiso calc R 1 A .
H H19B 0.0198 1.3289 0.2247 0.117 Uiso calc R 1 . .
H H19C 0.0594 1.2752 0.1546 0.117 Uiso calc R 1 . .

loop_
_atom_site_aniso_label
_atom_site_aniso_U_11
_atom_site_aniso_U_22
_atom_site_aniso_U_33
_atom_site_aniso_U_12
_atom_site_aniso_U_13
_atom_site_aniso_U_23
C1 0.053(3) 0.064(3) 0.120(4) -0.009(2) 0.045(3) -0.005(3)
F1 0.050(2) 0.147(4) 0.142(5) -0.017(2) 0.006(4) 0.030(5)
F2 0.085(4) 0.158(5) 0.111(3) -0.054(3) 0.055(3) -0.012(4)
F3 0.084(4) 0.074(4) 0.208(8) -0.032(3) 0.057(5) -0.009(4)
C1' 0.053(3) 0.064(3) 0.120(4) -0.009(2) 0.045(3) -0.005(3)
F1' 0.050(2) 0.147(4) 0.142(5) -0.017(2) 0.006(4) 0.030(5)
F2' 0.085(4) 0.158(5) 0.111(3) -0.054(3) 0.055(3) -0.012(4)
F3' 0.084(4) 0.074(4) 0.208(8) -0.032(3) 0.057(5) -0.009(4)
F4 0.0546(14) 0.0554(14) 0.0793(16) -0.0163(11) 0.0231(12) -0.0134(12)
O1 0.0547(18) 0.081(2) 0.076(2) 0.0017(16) 0.0305(15) -0.0072(17)
N1 0.0472(18) 0.0431(17) 0.0500(18) -0.0024(15) 0.0132(14) -0.0003(14)
C2 0.046(2) 0.049(2) 0.057(2) 0.0012(18) 0.0135(18) 0.0055(19)
C3 0.056(2) 0.040(2) 0.049(2) -0.0023(18) 0.0116(18) -0.0020(17)
C4 0.0406(19) 0.043(2) 0.0407(19) 0.0007(16) 0.0109(15) 0.0040(16)
C5 0.046(2) 0.042(2) 0.045(2) -0.0059(17) 0.0112(16) 0.0042(16)
C6 0.061(2) 0.041(2) 0.057(2) 0.0018(19) 0.0175(19) -0.0049(18)
C7 0.048(2) 0.054(2) 0.071(3) 0.0071(19) 0.025(2) 0.000(2)
C8 0.050(2) 0.040(2) 0.045(2) 0.0002(17) 0.0091(17) -0.0006(16)
C9 0.047(2) 0.043(2) 0.0376(18) -0.0030(17) 0.0097(15) -0.0026(16)
C10 0.050(2) 0.043(2) 0.046(2) -0.0048(17) 0.0186(17) 0.0044(16)
C11 0.055(2) 0.0365(19) 0.047(2) -0.0023(17) 0.0147(17) 0.0056(16)
C12 0.047(2) 0.044(2) 0.0373(18) -0.0037(17) 0.0086(15) -0.0049(16)
C13 0.051(2) 0.048(2) 0.050(2) 0.0021(18) 0.0120(18) -0.0052(18)
C14 0.047(2) 0.063(3) 0.051(2) -0.008(2) 0.0166(18) -0.011(2)
C15 0.062(3) 0.061(3) 0.055(2) -0.013(2) 0.028(2) 0.001(2)
C16 0.064(3) 0.048(2) 0.052(2) -0.006(2) 0.0215(19) 0.0047(18)
C17 0.048(2) 0.041(2) 0.0399(18) -0.0042(17) 0.0130(16) -0.0023(16)
C18 0.055(2) 0.0383(19) 0.0400(19) 0.0001(17) 0.0091(16) 0.0024(16)
C19 0.061(3) 0.077(3) 0.103(4) 0.007(3) 0.033(3) -0.017(3)

loop_
_atom_type_symbol
_atom_type_description
_atom_type_scat_dispersion_real
_atom_type_scat_dispersion_imag
_atom_type_scat_source
C C 0.0033 0.0016 'International Tables Vol C Tables 4.2.6.8 and 6.1.1.4'
H H 0.0000 0.0000 'International Tables Vol C Tables 4.2.6.8 and 6.1.1.4'
N N 0.0061 0.0033 'International Tables Vol C Tables 4.2.6.8 and 6.1.1.4'
O O 0.0106 0.0060 'International Tables Vol C Tables 4.2.6.8 and 6.1.1.4'
F F 0.0171 0.0103 'International Tables Vol C Tables 4.2.6.8 and 6.1.1.4'

loop_
_geom_angle_atom_site_label_1
_geom_angle_atom_site_label_2
_geom_angle_atom_site_label_3
_geom_angle
F1 C1 F2 104.3(9)
F1 C1 F3 103.8(9)
F2 C1 F3 103.0(9)
F1 C1 C2 113.9(9)
F2 C1 C2 114.7(9)
F3 C1 C2 115.7(10)
F2' C1' F1' 104.8(5)
F2' C1' F3' 107.1(6)
F1' C1' F3' 104.6(6)
F2' C1' C2 112.3(5)
F1' C1' C2 113.3(6)
F3' C1' C2 113.9(6)
C14 O1 C19 118.0(4)
C8 N1 C4 120.5(3)
C3 C2 C7 120.3(4)
C3 C2 C1 116.7(5)
C7 C2 C1 122.9(5)
C3 C2 C1' 120.5(4)
C7 C2 C1' 119.3(4)
C1 C2 C1' 5.5(4)
C2 C3 C4 121.4(4)
C2 C3 H3 119.3
C4 C3 H3 119.3
C5 C4 C3 116.4(3)
C5 C4 N1 125.2(3)
C3 C4 N1 118.1(3)
F4 C5 C6 117.9(3)
F4 C5 C4 118.8(3)
C6 C5 C4 123.2(3)
C5 C6 C7 118.8(4)
C5 C6 H6 120.6
C7 C6 H6 120.6
C6 C7 C2 119.9(4)
C6 C7 H7 120.1
C2 C7 H7 120.1
N1 C8 C9 121.7(3)
N1 C8 H8 119.2
C9 C8 H8 119.2
C18 C9 C10 119.3(3)
C18 C9 C8 119.5(3)
C10 C9 C8 121.2(3)
C11 C10 C9 120.7(3)
C11 C10 H10 119.6
C9 C10 H10 119.6
C10 C11 C12 121.3(3)
C10 C11 H11 119.3
C12 C11 H11 119.3
C13 C12 C11 122.0(4)
C13 C12 C17 119.7(3)
C11 C12 C17 118.4(3)
C14 C13 C12 120.0(4)
C14 C13 H13 120.0
C12 C13 H13 120.0
O1 C14 C13 125.3(4)
O1 C14 C15 114.8(4)
C13 C14 C15 119.9(4)
C16 C15 C14 121.5(4)
C16 C15 H15 119.2
C14 C15 H15 119.2
C15 C16 C17 120.4(4)
C15 C16 H16 119.8
C17 C16 H16 119.8
C18 C17 C16 122.8(4)
C18 C17 C12 118.8(3)
C16 C17 C12 118.4(3)
C9 C18 C17 121.5(3)
C9 C18 H18 119.3
C17 C18 H18 119.3
O1 C19 H19A 109.5
O1 C19 H19B 109.5
H19A C19 H19B 109.5
O1 C19 H19C 109.5
H19A C19 H19C 109.5
H19B C19 H19C 109.5

loop_
_geom_bond_atom_site_label_1
_geom_bond_atom_site_label_2
_geom_bond_distance
C1 F1 1.3396(12)
C1 F2 1.3399(12)
C1 F3 1.3400(12)
C1 C2 1.425(15)
C1' F2' 1.3395(13)
C1' F1' 1.3396(12)
C1' F3' 1.3399(13)
C1' C2 1.486(10)
F4 C5 1.344(4)
O1 C14 1.352(5)
O1 C19 1.421(6)
N1 C8 1.263(5)
N1 C4 1.404(5)
C2 C3 1.376(5)
C2 C7 1.381(6)
C3 C4 1.388(5)
C3 H3 0.9300
C4 C5 1.386(5)
C5 C6 1.373(5)
C6 C7 1.374(6)
C6 H6 0.9300
C7 H7 0.9300
C8 C9 1.460(5)
C8 H8 0.9300
C9 C18 1.371(5)
C9 C10 1.414(5)
C10 C11 1.352(5)
C10 H10 0.9300
C11 C12 1.417(5)
C11 H11 0.9300
C12 C13 1.414(5)
C12 C17 1.422(5)
C13 C14 1.368(5)
C13 H13 0.9300
C14 C15 1.406(6)
C15 C16 1.352(6)
C15 H15 0.9300
C16 C17 1.413(5)
C16 H16 0.9300
C17 C18 1.409(5)
C18 H18 0.9300
C19 H19A 0.9600
C19 H19B 0.9600
C19 H19C 0.9600

loop_
_geom_hbond_atom_site_label_D
_geom_hbond_atom_site_label_H
_geom_hbond_atom_site_label_A
_geom_hbond_distance_DH
_geom_hbond_distance_HA
_geom_hbond_distance_DA
_geom_hbond_angle_DHA
C3 H3 F3 0.93 2.45 2.737(14) 98.2
C8 H8 F4 0.93 2.46 2.835(4) 104.0

loop_
_geom_torsion_atom_site_label_1
_geom_torsion_atom_site_label_2
_geom_torsion_atom_site_label_3
_geom_torsion_atom_site_label_4
_geom_torsion
F1 C1 C2 C3 157.3(6)
F2 C1 C2 C3 -82.6(8)
F3 C1 C2 C3 37.1(8)
F1 C1 C2 C7 -27.6(8)
F2 C1 C2 C7 92.4(7)
F3 C1 C2 C7 -147.8(6)
F1 C1 C2 C1' 23(4)
F2 C1 C2 C1' 143(5)
F3 C1 C2 C1' -98(4)
F2' C1' C2 C3 -136.8(5)
F1' C1' C2 C3 104.7(5)
F3' C1' C2 C3 -14.8(6)
F2' C1' C2 C7 42.9(6)
F1' C1' C2 C7 -75.6(6)
F3' C1' C2 C7 164.9(5)
F2' C1' C2 C1 -89(4)
F1' C1' C2 C1 152(5)
F3' C1' C2 C1 33(4)
C7 C2 C3 C4 1.8(6)
C1 C2 C3 C4 177.0(5)
C1' C2 C3 C4 -178.5(4)
C2 C3 C4 C5 -0.8(5)
C2 C3 C4 N1 -174.5(3)
C8 N1 C4 C5 45.9(5)
C8 N1 C4 C3 -141.0(4)
C3 C4 C5 F4 -179.0(3)
N1 C4 C5 F4 -5.8(5)
C3 C4 C5 C6 -1.2(5)
N1 C4 C5 C6 172.1(4)
F4 C5 C6 C7 -180.0(3)
C4 C5 C6 C7 2.2(6)
C5 C6 C7 C2 -1.2(6)
C3 C2 C7 C6 -0.7(6)
C1 C2 C7 C6 -175.6(5)
C1' C2 C7 C6 179.5(4)
C4 N1 C8 C9 -174.1(3)
N1 C8 C9 C18 -174.7(3)
N1 C8 C9 C10 6.5(5)
C18 C9 C10 C11 -0.9(5)
C8 C9 C10 C11 177.9(3)
C9 C10 C11 C12 0.0(5)
C10 C11 C12 C13 -178.6(3)
C10 C11 C12 C17 1.2(5)
C11 C12 C13 C14 -179.9(3)
C17 C12 C13 C14 0.3(5)
C19 O1 C14 C13 3.1(6)
C19 O1 C14 C15 -176.9(4)
C12 C13 C14 O1 -178.6(3)
C12 C13 C14 C15 1.3(6)
O1 C14 C15 C16 178.4(4)
C13 C14 C15 C16 -1.6(6)
C14 C15 C16 C17 0.1(6)
C15 C16 C17 C18 -178.6(4)
C15 C16 C17 C12 1.5(6)
C13 C12 C17 C18 178.4(3)
C11 C12 C17 C18 -1.4(5)
C13 C12 C17 C16 -1.8(5)
C11 C12 C17 C16 178.4(3)
C10 C9 C18 C17 0.6(5)
C8 C9 C18 C17 -178.2(3)
C16 C17 C18 C9 -179.3(3)
C12 C17 C18 C9 0.5(5)
